data_4307458
loop_
_publ_author_name
'Claudio Pettinari'
'Riccardo Pettinari'
'Fabio Marchetti'
'Alceo Macchioni'
'Daniele Zuccaccia'
'Brian W. Skelton'
'Allan H. White'

_publ_contact_author_address
;
   Department of Chemistry
   University of Western Australia
   35 Stirling Highway
   Crawley
   Western Australia 6009
   Australia
;
_publ_contact_author_email bws@crystal.uwa.edu.au
_publ_contact_author_fax (+61)_08_6488_1118
_publ_contact_author_name 'Skelton, B. W.'
_publ_contact_author_phone (+61)_08_6488_7107
_publ_section_title
;
Synthesis, Reactivity, Spectroscopic Characterization, X-ray Structures,
PGSE, and NOE NMR Studies of (\h5-C5Me5)-Rhodium and -Iridium Derivatives
Containing Bis(pyrazolyl)alkane Ligands
;
_journal_name_full 'Inorganic Chemistry'
_journal_page_first 896
_journal_page_last 906
_journal_paper_doi 10.1021/ic061928g
_journal_volume 46
_journal_year 2007
_chemical_formula_moiety 'C21 H31 Cl N4 Rh, Cl, 2(H2 O)'
_chemical_formula_sum 'C21 H35 Cl2 N4 O2 Rh'
_chemical_formula_weight 549.34
_chemical_name_systematic
;
 ?
;
_space_group_IT_number 14
_symmetry_cell_setting monoclinic
_symmetry_space_group_name_Hall '-P 2yn'
_symmetry_space_group_name_H-M 'P 1 21/n 1'
_atom_sites_solution_hydrogens geom
_atom_sites_solution_primary direct
_atom_sites_solution_secondary difmap
_audit_creation_date 2006-08-25T14:06:28-00:00
_audit_creation_method 'WinGX routine CIF_UPDATE'
_cell_angle_alpha 90
_cell_angle_beta 90.261(9)
_cell_angle_gamma 90
_cell_formula_units_Z 4
_cell_length_a 15.765(2)
_cell_length_b 8.3050(10)
_cell_length_c 18.554(2)
_cell_measurement_reflns_used 35381
_cell_measurement_temperature 100(2)
_cell_measurement_theta_max 36.1298
_cell_measurement_theta_min 2.6862
_cell_volume 2429.2(5)
_computing_cell_refinement
;
        CrysAlis RED, Oxford Diffraction Ltd.,
        Version 1.171.30.5 (release 12-06-2006 CrysAlis171 .NET)
        (compiled Jun 12 2006,17:01:16)
;
_computing_data_collection
;
        CrysAlis CCD, Oxford Diffraction Ltd.,
        Version 1.171.30.5 (release 12-06-2006 CrysAlis171 .NET)
        (compiled Jun 12 2006,17:01:16)
;
_computing_data_reduction
;
        CrysAlis RED, Oxford Diffraction Ltd.,
        Version 1.171.30.5 (release 12-06-2006 CrysAlis171 .NET)
        (compiled Jun 12 2006,17:01:16)
;
_computing_structure_refinement 'SHELXL-97 (Sheldrick, 1997)'
_diffrn_ambient_temperature 100(2)
_diffrn_detector_area_resol_mean 16.0009
_diffrn_measured_fraction_theta_full 0.999
_diffrn_measured_fraction_theta_max 0.999
_diffrn_measurement_device_type
;
 Oxford Diffraction Xcalibur diffractometer
;
_diffrn_measurement_method '\w scans'
_diffrn_orient_matrix_UB_11 -0.040423873
_diffrn_orient_matrix_UB_12 0.001509604
_diffrn_orient_matrix_UB_13 0.0172560823
_diffrn_orient_matrix_UB_21 0.0195235183
_diffrn_orient_matrix_UB_22 -0.01769424
_diffrn_orient_matrix_UB_23 0.0335797713
_diffrn_orient_matrix_UB_31 0.0048369634
_diffrn_orient_matrix_UB_32 0.0838541552
_diffrn_orient_matrix_UB_33 0.0067681983
_diffrn_radiation_monochromator graphite
_diffrn_radiation_type MoK\a
_diffrn_radiation_wavelength 0.71073
_diffrn_reflns_av_R_equivalents 0.0358
_diffrn_reflns_av_unetI/netI 0.0326
_diffrn_reflns_limit_h_max 25
_diffrn_reflns_limit_h_min -25
_diffrn_reflns_limit_k_max 13
_diffrn_reflns_limit_k_min -13
_diffrn_reflns_limit_l_max 29
_diffrn_reflns_limit_l_min -29
_diffrn_reflns_number 71975
_diffrn_reflns_theta_full 35
_diffrn_reflns_theta_max 35
_diffrn_reflns_theta_min 2.69
_exptl_absorpt_coefficient_mu 0.947
_exptl_absorpt_correction_T_max 1
_exptl_absorpt_correction_T_min 0.85038
_exptl_absorpt_correction_type multi-scan
_exptl_absorpt_process_details
;
        CrysAlis RED, Oxford Diffraction Ltd.,
        Version 1.171.30.5 (release 12-06-2006 CrysAlis171 .NET)
        (compiled Jun 12 2006,17:01:16)
        Empirical absorption correction using spherical harmonics,
 implemented in SCALE3 ABSPACK scaling algorithm.
;
_exptl_crystal_colour orange
_exptl_crystal_density_diffrn 1.502
_exptl_crystal_density_method 'not measured'
_exptl_crystal_description plate
_exptl_crystal_F_000 1136
_exptl_crystal_size_max 0.38
_exptl_crystal_size_mid 0.24
_exptl_crystal_size_min 0.12
_refine_diff_density_max 1.63
_refine_diff_density_min -1.16
_refine_diff_density_rms 0.128
_refine_ls_extinction_method none
_refine_ls_goodness_of_fit_ref 1.098
_refine_ls_hydrogen_treatment riding
_refine_ls_matrix_type full
_refine_ls_number_parameters 308
_refine_ls_number_reflns 10706
_refine_ls_number_restraints 0
_refine_ls_restrained_S_all 1.098
_refine_ls_R_factor_all 0.0502
_refine_ls_R_factor_gt 0.0374
_refine_ls_shift/su_max 0.001
_refine_ls_shift/su_mean 0
_refine_ls_structure_factor_coef Fsqd
_refine_ls_weighting_details 'calc w=1/[\s^2^(Fo^2^)+(0.0233P)^2^+7.6870P] where P=(Fo^2^+2Fc^2^)/3'
_refine_ls_weighting_scheme calc
_refine_ls_wR_factor_gt 0.0995
_refine_ls_wR_factor_ref 0.1027
_reflns_number_gt 8169
_reflns_number_total 10706
_reflns_threshold_expression I>2sigma(I)
_cod_data_source_file ic061928gsi20061205_040617_3.cif
_cod_data_source_block cprh1r
_cod_original_sg_symbol_Hall -p_2yn
_cod_database_code 4307458

loop_
_symmetry_equiv_pos_as_xyz
'x, y, z'
'-x+1/2, y+1/2, -z+1/2'
'-x, -y, -z'
'x-1/2, -y-1/2, z-1/2'

loop_
_atom_site_label
_atom_site_type_symbol
_atom_site_fract_x
_atom_site_fract_y
_atom_site_fract_z
_atom_site_U_iso_or_equiv
_atom_site_adp_type
_atom_site_occupancy
_atom_site_symmetry_multiplicity
_atom_site_calc_flag
_atom_site_refinement_flags
_atom_site_disorder_assembly
_atom_site_disorder_group
Rh1 Rh 0.499812(11) 0.29655(2) 0.223499(9) 0.01321(4) Uani 1 1 d . . .
Cl1 Cl 0.49896(4) 0.09148(7) 0.13132(3) 0.01853(10) Uani 1 1 d . . .
N11 N 0.42237(12) 0.5704(2) 0.13313(11) 0.0159(3) Uani 1 1 d . . .
N12 N 0.40618(12) 0.4205(2) 0.16164(11) 0.0156(3) Uani 1 1 d . . .
C13 C 0.32953(14) 0.3781(3) 0.13640(13) 0.0168(4) Uani 1 1 d . . .
C131 C 0.28912(16) 0.2202(3) 0.15386(14) 0.0212(4) Uani 1 1 d . . .
H13A H 0.3319 0.147 0.1739 0.032 Uiso 1 1 calc R . .
H13B H 0.2649 0.1732 0.1099 0.032 Uiso 1 1 calc R . .
H13C H 0.244 0.2367 0.1893 0.032 Uiso 1 1 calc R . .
C14 C 0.29648(15) 0.5031(3) 0.09292(14) 0.0192(4) Uani 1 1 d . . .
H14 H 0.2428 0.5045 0.0695 0.023 Uiso 1 1 calc R . .
C15 C 0.35652(15) 0.6216(3) 0.09094(13) 0.0179(4) Uani 1 1 d . . .
C151 C 0.35780(18) 0.7795(3) 0.05183(15) 0.0247(5) Uani 1 1 d . . .
H15A H 0.3666 0.867 0.0865 0.037 Uiso 1 1 calc R . .
H15B H 0.3036 0.7952 0.0267 0.037 Uiso 1 1 calc R . .
H15C H 0.4041 0.7795 0.0167 0.037 Uiso 1 1 calc R . .
C23 C 0.66732(14) 0.3810(3) 0.13488(13) 0.0168(4) Uani 1 1 d . . .
C231 C 0.70913(16) 0.2235(3) 0.15168(15) 0.0218(5) Uani 1 1 d . . .
H23A H 0.7498 0.2382 0.1913 0.033 Uiso 1 1 calc R . .
H23B H 0.739 0.1845 0.1089 0.033 Uiso 1 1 calc R . .
H23C H 0.666 0.1448 0.1659 0.033 Uiso 1 1 calc R . .
N21 N 0.57391(12) 0.5711(2) 0.13242(11) 0.0163(3) Uani 1 1 d . . .
N22 N 0.59109(12) 0.4222(2) 0.16119(11) 0.0156(3) Uani 1 1 d . . .
C24 C 0.69844(15) 0.5045(3) 0.09074(13) 0.0191(4) Uani 1 1 d . . .
H24 H 0.7514 0.5058 0.0665 0.023 Uiso 1 1 calc R . .
C25 C 0.63759(15) 0.6238(3) 0.08930(13) 0.0178(4) Uani 1 1 d . . .
C251 C 0.63338(18) 0.7808(3) 0.04938(15) 0.0242(5) Uani 1 1 d . . .
H25A H 0.5906 0.7735 0.011 0.036 Uiso 1 1 calc R . .
H25B H 0.6889 0.8043 0.0282 0.036 Uiso 1 1 calc R . .
H25C H 0.6179 0.8671 0.0829 0.036 Uiso 1 1 calc R . .
C10 C 0.49812(14) 0.6541(3) 0.15512(13) 0.0155(4) Uani 1 1 d . . .
H10A H 0.4987 0.6647 0.2083 0.019 Uiso 1 1 calc R . .
H10B H 0.4977 0.7638 0.1342 0.019 Uiso 1 1 calc R . .
C101 C 0.54750(15) 0.1416(3) 0.30818(13) 0.0170(4) Uani 1 1 d . . .
C102 C 0.57430(15) 0.3027(3) 0.32249(12) 0.0182(4) Uani 1 1 d . . .
C103 C 0.50024(17) 0.4027(3) 0.32948(13) 0.0188(4) Uani 1 1 d . . .
C104 C 0.42667(15) 0.2999(3) 0.32260(12) 0.0176(4) Uani 1 1 d . . .
C105 C 0.45486(15) 0.1401(3) 0.30860(13) 0.0172(4) Uani 1 1 d . . .
C106 C 0.60126(17) -0.0055(3) 0.30164(15) 0.0232(5) Uani 1 1 d . . .
H10C H 0.6603 0.0262 0.2936 0.035 Uiso 1 1 calc R . .
H10D H 0.5812 -0.0706 0.2609 0.035 Uiso 1 1 calc R . .
H10E H 0.5975 -0.0687 0.3461 0.035 Uiso 1 1 calc R . .
C107 C 0.66385(18) 0.3609(4) 0.32975(16) 0.0258(5) Uani 1 1 d . . .
H10F H 0.7029 0.2738 0.317 0.039 Uiso 1 1 calc R . .
H10G H 0.6745 0.3944 0.3796 0.039 Uiso 1 1 calc R . .
H10H H 0.6728 0.4525 0.2974 0.039 Uiso 1 1 calc R . .
C108 C 0.4995(2) 0.5747(3) 0.35254(16) 0.0295(6) Uani 1 1 d . . .
H10I H 0.5019 0.5806 0.4053 0.044 Uiso 1 1 calc R . .
H10J H 0.4474 0.6264 0.3353 0.044 Uiso 1 1 calc R . .
H10K H 0.5488 0.6303 0.3322 0.044 Uiso 1 1 calc R . .
C109 C 0.33708(18) 0.3566(3) 0.32938(15) 0.0250(5) Uani 1 1 d . . .
H10L H 0.2984 0.2714 0.3133 0.037 Uiso 1 1 calc R . .
H10M H 0.3287 0.4526 0.2995 0.037 Uiso 1 1 calc R . .
H10N H 0.3254 0.383 0.3798 0.037 Uiso 1 1 calc R . .
C100 C 0.40220(17) -0.0083(3) 0.30257(15) 0.0226(5) Uani 1 1 d . . .
H10O H 0.4057 -0.0692 0.3477 0.034 Uiso 1 1 calc R . .
H10P H 0.4232 -0.0749 0.2629 0.034 Uiso 1 1 calc R . .
H10Q H 0.343 0.0216 0.2931 0.034 Uiso 1 1 calc R . .
O1 O 0.18267(17) 0.0559(4) 0.00860(16) 0.0281(6) Uani 0.761(4) 1 d P . .
O1' O 0.1798(7) -0.0528(13) -0.0070(6) 0.040(3) Uani 0.239(4) 1 d P . .
O2 O 0.5792(3) 0.1782(5) 0.4987(3) 0.0632(15) Uani 0.761(4) 1 d P . .
Cl2 Cl 0.6176(3) 0.1954(4) 0.5075(2) 0.0338(10) Uani 0.239(4) 1 d P . .
Cl3 Cl 0.88187(6) 0.30579(12) 0.00808(5) 0.0224(3) Uani 0.761(4) 1 d P . .
O3 O 0.9206(11) 0.3221(15) -0.0015(11) 0.071(5) Uani 0.239(4) 1 d P . .

loop_
_atom_site_aniso_label
_atom_site_aniso_U_11
_atom_site_aniso_U_22
_atom_site_aniso_U_33
_atom_site_aniso_U_23
_atom_site_aniso_U_13
_atom_site_aniso_U_12
Rh1 0.01426(7) 0.00991(6) 0.01545(7) -0.00028(6) -0.00055(5) -0.00014(6)
Cl1 0.0213(2) 0.0133(2) 0.0210(2) -0.00402(19) -0.00067(19) 0.00023(19)
N11 0.0151(8) 0.0121(8) 0.0204(9) 0.0016(7) -0.0021(7) -0.0001(6)
N12 0.0161(8) 0.0126(8) 0.0182(9) 0.0011(7) -0.0001(6) 0.0001(6)
C13 0.0148(9) 0.0156(9) 0.0200(10) -0.0003(8) -0.0008(7) -0.0014(7)
C131 0.0193(10) 0.0185(11) 0.0257(11) -0.0005(9) -0.0010(8) -0.0034(8)
C14 0.0179(10) 0.0190(10) 0.0208(11) 0.0000(8) -0.0027(8) -0.0001(8)
C15 0.0179(9) 0.0160(10) 0.0199(10) 0.0007(8) -0.0024(8) 0.0026(8)
C151 0.0294(12) 0.0193(11) 0.0255(12) 0.0059(9) -0.0033(10) 0.0018(10)
C23 0.0144(9) 0.0155(9) 0.0205(10) 0.0005(8) 0.0001(7) 0.0019(7)
C231 0.0193(10) 0.0186(11) 0.0276(12) 0.0019(9) 0.0015(9) 0.0049(8)
N21 0.0162(8) 0.0127(8) 0.0200(9) 0.0016(7) 0.0015(7) 0.0002(6)
N22 0.0147(8) 0.0131(8) 0.0189(9) 0.0020(7) -0.0001(6) 0.0013(6)
C24 0.0178(9) 0.0193(10) 0.0200(10) 0.0007(8) 0.0026(8) 0.0006(8)
C25 0.0180(9) 0.0167(10) 0.0186(10) 0.0012(8) 0.0012(8) -0.0014(8)
C251 0.0272(12) 0.0185(11) 0.0271(12) 0.0051(9) 0.0059(9) -0.0023(9)
C10 0.0139(9) 0.0123(8) 0.0205(10) -0.0010(8) -0.0001(7) 0.0004(7)
C101 0.0188(10) 0.0151(9) 0.0171(10) 0.0025(8) -0.0009(8) -0.0005(8)
C102 0.0228(10) 0.0170(9) 0.0147(9) 0.0014(8) -0.0045(7) -0.0024(9)
C103 0.0282(11) 0.0116(9) 0.0166(10) -0.0019(8) -0.0007(8) -0.0005(8)
C104 0.0222(10) 0.0158(9) 0.0148(9) 0.0006(8) 0.0020(7) 0.0014(9)
C105 0.0191(10) 0.0154(9) 0.0171(10) 0.0018(8) 0.0004(8) 0.0014(8)
C106 0.0235(11) 0.0182(10) 0.0278(12) 0.0043(9) -0.0028(9) 0.0041(9)
C107 0.0253(12) 0.0264(13) 0.0258(12) 0.0002(10) -0.0081(10) -0.0069(10)
C108 0.0492(17) 0.0155(11) 0.0238(12) -0.0063(9) -0.0011(12) -0.0018(11)
C109 0.0265(12) 0.0235(12) 0.0250(12) -0.0010(10) 0.0062(10) 0.0057(10)
C100 0.0234(11) 0.0169(10) 0.0275(12) 0.0037(9) 0.0030(9) -0.0024(9)
O1 0.0236(12) 0.0277(15) 0.0330(14) 0.0064(11) -0.0024(10) -0.0030(10)
O1' 0.042(6) 0.025(5) 0.051(6) 0.009(4) -0.007(5) -0.009(4)
O2 0.0198(17) 0.0273(18) 0.143(5) -0.015(2) 0.008(2) -0.0052(14)
Cl2 0.0294(19) 0.0220(14) 0.050(2) 0.0029(13) 0.0039(14) 0.0016(13)
Cl3 0.0187(4) 0.0217(4) 0.0268(4) -0.0022(3) -0.0028(3) 0.0007(3)
O3 0.040(8) 0.027(6) 0.145(17) 0.018(7) 0.009(9) -0.008(6)

loop_
_atom_type_symbol
_atom_type_description
_atom_type_scat_dispersion_real
_atom_type_scat_dispersion_imag
_atom_type_scat_source
C C 0.0033 0.0016 'International Tables Vol C Tables 4.2.6.8 and 6.1.1.4'
H H 0 0 'International Tables Vol C Tables 4.2.6.8 and 6.1.1.4'
N N 0.0061 0.0033 'International Tables Vol C Tables 4.2.6.8 and 6.1.1.4'
O O 0.0106 0.006 'International Tables Vol C Tables 4.2.6.8 and 6.1.1.4'
Cl Cl 0.1484 0.1585 'International Tables Vol C Tables 4.2.6.8 and 6.1.1.4'
Rh Rh -1.1178 0.9187 'International Tables Vol C Tables 4.2.6.8 and 6.1.1.4'

loop_
_geom_angle_atom_site_label_1
_geom_angle_atom_site_label_2
_geom_angle_atom_site_label_3
_geom_angle
_geom_angle_site_symmetry_1
_geom_angle_site_symmetry_3
_geom_angle_publ_flag
N22 Rh1 N12 86.49(7) . . ?
N22 Rh1 C103 107.24(9) . . ?
N12 Rh1 C103 107.05(9) . . ?
N22 Rh1 C101 116.97(8) . . ?
N12 Rh1 C101 156.39(8) . . ?
C103 Rh1 C101 65.23(9) . . ?
N22 Rh1 C105 156.35(8) . . ?
N12 Rh1 C105 117.01(8) . . ?
C103 Rh1 C105 65.16(9) . . ?
C101 Rh1 C105 39.43(9) . . ?
N22 Rh1 C104 144.78(9) . . ?
N12 Rh1 C104 94.62(8) . . ?
C103 Rh1 C104 38.99(9) . . ?
C101 Rh1 C104 65.01(9) . . ?
C105 Rh1 C104 38.29(9) . . ?
N22 Rh1 C102 94.79(8) . . ?
N12 Rh1 C102 144.40(9) . . ?
C103 Rh1 C102 38.81(9) . . ?
C101 Rh1 C102 38.41(9) . . ?
C105 Rh1 C102 64.91(9) . . ?
C104 Rh1 C102 64.68(9) . . ?
N22 Rh1 Cl1 87.86(6) . . ?
N12 Rh1 Cl1 87.57(6) . . ?
C103 Rh1 Cl1 159.27(7) . . ?
C101 Rh1 Cl1 95.49(7) . . ?
C105 Rh1 Cl1 95.31(7) . . ?
C104 Rh1 Cl1 127.36(7) . . ?
C102 Rh1 Cl1 128.01(7) . . ?
C15 N11 N12 111.11(19) . . ?
C15 N11 C10 129.8(2) . . ?
N12 N11 C10 118.86(19) . . ?
C13 N12 N11 105.76(19) . . ?
C13 N12 Rh1 133.01(16) . . ?
N11 N12 Rh1 120.97(14) . . ?
N12 C13 C14 109.6(2) . . ?
N12 C13 C131 122.6(2) . . ?
C14 C13 C131 127.8(2) . . ?
C13 C131 H13A 109.5 . . ?
C13 C131 H13B 109.5 . . ?
H13A C131 H13B 109.5 . . ?
C13 C131 H13C 109.5 . . ?
H13A C131 H13C 109.5 . . ?
H13B C131 H13C 109.5 . . ?
C15 C14 C13 106.9(2) . . ?
C15 C14 H14 126.5 . . ?
C13 C14 H14 126.5 . . ?
N11 C15 C14 106.6(2) . . ?
N11 C15 C151 122.6(2) . . ?
C14 C15 C151 130.9(2) . . ?
C15 C151 H15A 109.5 . . ?
C15 C151 H15B 109.5 . . ?
H15A C151 H15B 109.5 . . ?
C15 C151 H15C 109.5 . . ?
H15A C151 H15C 109.5 . . ?
H15B C151 H15C 109.5 . . ?
N22 C23 C24 110.0(2) . . ?
N22 C23 C231 122.7(2) . . ?
C24 C23 C231 127.3(2) . . ?
C23 C231 H23A 109.5 . . ?
C23 C231 H23B 109.5 . . ?
H23A C231 H23B 109.5 . . ?
C23 C231 H23C 109.5 . . ?
H23A C231 H23C 109.5 . . ?
H23B C231 H23C 109.5 . . ?
C25 N21 N22 111.96(19) . . ?
C25 N21 C10 129.2(2) . . ?
N22 N21 C10 118.58(19) . . ?
C23 N22 N21 105.27(19) . . ?
C23 N22 Rh1 133.00(16) . . ?
N21 N22 Rh1 121.40(14) . . ?
C25 C24 C23 107.0(2) . . ?
C25 C24 H24 126.5 . . ?
C23 C24 H24 126.5 . . ?
N21 C25 C24 105.8(2) . . ?
N21 C25 C251 122.6(2) . . ?
C24 C25 C251 131.5(2) . . ?
C25 C251 H25A 109.5 . . ?
C25 C251 H25B 109.5 . . ?
H25A C251 H25B 109.5 . . ?
C25 C251 H25C 109.5 . . ?
H25A C251 H25C 109.5 . . ?
H25B C251 H25C 109.5 . . ?
N11 C10 N21 111.94(19) . . ?
N11 C10 H10A 109.2 . . ?
N21 C10 H10A 109.2 . . ?
N11 C10 H10B 109.2 . . ?
N21 C10 H10B 109.2 . . ?
H10A C10 H10B 107.9 . . ?
C102 C101 C105 107.6(2) . . ?
C102 C101 C106 127.9(2) . . ?
C105 C101 C106 124.2(2) . . ?
C102 C101 Rh1 71.29(13) . . ?
C105 C101 Rh1 70.41(13) . . ?
C106 C101 Rh1 128.58(18) . . ?
C101 C102 C103 108.6(2) . . ?
C101 C102 C107 126.7(2) . . ?
C103 C102 C107 124.8(2) . . ?
C101 C102 Rh1 70.31(13) . . ?
C103 C102 Rh1 69.80(13) . . ?
C107 C102 Rh1 126.03(18) . . ?
C102 C103 C104 107.6(2) . . ?
C102 C103 C108 125.9(2) . . ?
C104 C103 C108 125.7(2) . . ?
C102 C103 Rh1 71.39(13) . . ?
C104 C103 Rh1 71.25(13) . . ?
C108 C103 Rh1 130.82(18) . . ?
C105 C104 C103 108.4(2) . . ?
C105 C104 C109 127.2(2) . . ?
C103 C104 C109 124.4(2) . . ?
C105 C104 Rh1 70.53(13) . . ?
C103 C104 Rh1 69.75(13) . . ?
C109 C104 Rh1 125.46(17) . . ?
C104 C105 C101 107.8(2) . . ?
C104 C105 C100 127.6(2) . . ?
C101 C105 C100 124.3(2) . . ?
C104 C105 Rh1 71.18(13) . . ?
C101 C105 Rh1 70.16(13) . . ?
C100 C105 Rh1 128.70(18) . . ?
C101 C106 H10C 109.5 . . ?
C101 C106 H10D 109.5 . . ?
H10C C106 H10D 109.5 . . ?
C101 C106 H10E 109.5 . . ?
H10C C106 H10E 109.5 . . ?
H10D C106 H10E 109.5 . . ?
C102 C107 H10F 109.5 . . ?
C102 C107 H10G 109.5 . . ?
H10F C107 H10G 109.5 . . ?
C102 C107 H10H 109.5 . . ?
H10F C107 H10H 109.5 . . ?
H10G C107 H10H 109.5 . . ?
C103 C108 H10I 109.5 . . ?
C103 C108 H10J 109.5 . . ?
H10I C108 H10J 109.5 . . ?
C103 C108 H10K 109.5 . . ?
H10I C108 H10K 109.5 . . ?
H10J C108 H10K 109.5 . . ?
C104 C109 H10L 109.5 . . ?
C104 C109 H10M 109.5 . . ?
H10L C109 H10M 109.5 . . ?
C104 C109 H10N 109.5 . . ?
H10L C109 H10N 109.5 . . ?
H10M C109 H10N 109.5 . . ?
C105 C100 H10O 109.5 . . ?
C105 C100 H10P 109.5 . . ?
H10O C100 H10P 109.5 . . ?
C105 C100 H10Q 109.5 . . ?
H10O C100 H10Q 109.5 . . ?
H10P C100 H10Q 109.5 . . ?

loop_
_geom_bond_atom_site_label_1
_geom_bond_atom_site_label_2
_geom_bond_distance
_geom_bond_site_symmetry_2
_geom_bond_publ_flag
Rh1 N22 2.124(2) . ?
Rh1 N12 2.131(2) . ?
Rh1 C103 2.155(2) . ?
Rh1 C101 2.163(2) . ?
Rh1 C105 2.166(2) . ?
Rh1 C104 2.175(2) . ?
Rh1 C102 2.176(2) . ?
Rh1 Cl1 2.4136(6) . ?
N11 C15 1.365(3) . ?
N11 N12 1.377(3) . ?
N11 C10 1.439(3) . ?
N12 C13 1.341(3) . ?
C13 C14 1.413(3) . ?
C13 C131 1.494(3) . ?
C131 H13A 0.98 . ?
C131 H13B 0.98 . ?
C131 H13C 0.98 . ?
C14 C15 1.366(3) . ?
C14 H14 0.95 . ?
C15 C151 1.499(4) . ?
C151 H15A 0.98 . ?
C151 H15B 0.98 . ?
C151 H15C 0.98 . ?
C23 N22 1.344(3) . ?
C23 C24 1.403(3) . ?
C23 C231 1.497(3) . ?
C231 H23A 0.98 . ?
C231 H23B 0.98 . ?
C231 H23C 0.98 . ?
N21 C25 1.359(3) . ?
N21 N22 1.374(3) . ?
N21 C10 1.444(3) . ?
C24 C25 1.379(3) . ?
C24 H24 0.95 . ?
C25 C251 1.501(4) . ?
C251 H25A 0.98 . ?
C251 H25B 0.98 . ?
C251 H25C 0.98 . ?
C10 H10A 0.99 . ?
C10 H10B 0.99 . ?
C101 C102 1.427(3) . ?
C101 C105 1.461(3) . ?
C101 C106 1.492(3) . ?
C102 C103 1.439(4) . ?
C102 C107 1.498(4) . ?
C103 C104 1.445(3) . ?
C103 C108 1.491(3) . ?
C104 C105 1.424(3) . ?
C104 C109 1.495(4) . ?
C105 C100 1.490(4) . ?
C106 H10C 0.98 . ?
C106 H10D 0.98 . ?
C106 H10E 0.98 . ?
C107 H10F 0.98 . ?
C107 H10G 0.98 . ?
C107 H10H 0.98 . ?
C108 H10I 0.98 . ?
C108 H10J 0.98 . ?
C108 H10K 0.98 . ?
C109 H10L 0.98 . ?
C109 H10M 0.98 . ?
C109 H10N 0.98 . ?
C100 H10O 0.98 . ?
C100 H10P 0.98 . ?
C100 H10Q 0.98 . ?
